data_4101754
loop_
_publ_author_name
'Lu, Connie C.'
'Saouma, Caroline T.'
'Day, Michael W.'
'Peters, Jonas C.'

_publ_section_title
;
 Fe(I)-mediated reductive cleavage and coupling of CO(2): an Fe(II)(mu-O,
 mu-CO)Fe(II) core.
;
_journal_issue 1
_journal_name_full 'Journal of the American Chemical Society'
_journal_page_first 4
_journal_page_last 5
_journal_paper_doi 10.1021/ja065524z
_journal_volume 129
_journal_year 2007
_chemical_formula_moiety 'C108 H184 B2 Fe2 P6, 3(C7 H8)'
_chemical_formula_sum 'C129 H208 B2 Fe2 P6'
_chemical_formula_weight 2078.09
_chemical_name_systematic
; 
 ? 
;
_space_group_IT_number 14
_symmetry_cell_setting monoclinic
_symmetry_space_group_name_Hall '-P 2yn'
_symmetry_space_group_name_H-M 'P 1 21/n 1'
_atom_sites_solution_hydrogens geom
_atom_sites_solution_primary direct
_atom_sites_solution_secondary difmap
_audit_creation_method SHELXL-97
_cell_angle_alpha 90.00
_cell_angle_beta 105.532(2)
_cell_angle_gamma 90.00
_cell_formula_units_Z 2
_cell_length_a 16.7997(17)
_cell_length_b 19.670(2)
_cell_length_c 18.2319(19)
_cell_measurement_reflns_used 12267
_cell_measurement_temperature 100(2)
_cell_measurement_theta_max 24.66
_cell_measurement_theta_min 2.19
_cell_volume 5804.7(10)
_computing_cell_refinement 'Bruker SAINT v6.45A'
_computing_data_collection 'Bruker SMART v5.630'
_computing_data_reduction 'Bruker SAINT v6.45A'
_computing_molecular_graphics 'Bruker XP v5.1'
_computing_publication_material 'Bruker XCIF v6.12'
_computing_structure_refinement 'Bruker XL v6.12'
_computing_structure_solution 'Bruker XS v6.12'
_diffrn_ambient_temperature 100(2)
_diffrn_measured_fraction_theta_full 0.931
_diffrn_measured_fraction_theta_max 0.931
_diffrn_measurement_device_type 'Bruker SMART 1000'
_diffrn_measurement_method '\w scans at 5 \f settings'
_diffrn_radiation_monochromator graphite
_diffrn_radiation_source 'fine-focus sealed tube'
_diffrn_radiation_type MoK\a
_diffrn_radiation_wavelength 0.71073
_diffrn_reflns_av_R_equivalents 0.1359
_diffrn_reflns_av_sigmaI/netI 0.1130
_diffrn_reflns_limit_h_max 20
_diffrn_reflns_limit_h_min -21
_diffrn_reflns_limit_k_max 24
_diffrn_reflns_limit_k_min -24
_diffrn_reflns_limit_l_max 22
_diffrn_reflns_limit_l_min -22
_diffrn_reflns_number 70913
_diffrn_reflns_theta_full 26.73
_diffrn_reflns_theta_max 26.73
_diffrn_reflns_theta_min 1.46
_exptl_absorpt_coefficient_mu 0.381
_exptl_absorpt_correction_T_max 0.9208
_exptl_absorpt_correction_T_min 0.8845
_exptl_absorpt_correction_type none
_exptl_crystal_colour 'Dark green'
_exptl_crystal_density_diffrn 1.189
_exptl_crystal_density_meas 0
_exptl_crystal_density_method 'not measured'
_exptl_crystal_description Fragment
_exptl_crystal_F_000 2268
_exptl_crystal_size_max 0.33
_exptl_crystal_size_mid 0.24
_exptl_crystal_size_min 0.22
_refine_diff_density_max 1.024
_refine_diff_density_min -0.664
_refine_diff_density_rms 0.097
_refine_ls_extinction_method none
_refine_ls_goodness_of_fit_ref 2.077
_refine_ls_hydrogen_treatment Riding
_refine_ls_matrix_type 'Full matrix'
_refine_ls_number_parameters 778
_refine_ls_number_reflns 11471
_refine_ls_number_restraints 1878
_refine_ls_restrained_S_all 1.999
_refine_ls_R_factor_all 0.1583
_refine_ls_R_factor_gt 0.0774
_refine_ls_shift/su_max 0.001
_refine_ls_shift/su_mean 0.000
_refine_ls_structure_factor_coef Fsqd
_refine_ls_weighting_details w=1/s^2^(Fo^2^)
_refine_ls_weighting_scheme sigma
_refine_ls_wR_factor_gt 0.1410
_refine_ls_wR_factor_ref 0.1502
_reflns_number_gt 6084
_reflns_number_total 11471
_reflns_threshold_expression >2sigma(I)
_cod_data_source_file ja065524zsi20061205_103104.cif
_cod_data_source_block ccl81
_cod_depositor_comments
;
The following automatic conversions were performed:

'_symmetry_cell_setting' value 'Monoclinic' changed to 'monoclinic'
according to the built-in table from CIF Core dictionary named
'cif_core.dic' version 2.4.1 from
2010-06-29.

'_refine_ls_weighting_scheme' value 'Sigma' changed to
'sigma' according to the built-in table from CIF Core dictionary
named 'cif_core.dic' version 2.4.1 from 2010-06-29.

Automatic conversion script
Id: cif_fix_values 1673 2011-04-08 12:14:43Z adriana 

The following automatic conversions were performed:

'_atom_sites_solution_primary' value 'Direct methods' was changed to
'direct'.

'_atom_sites_solution_secondary' value 'Difference Fourier map' was
changed to 'difmap'.

'_atom_sites_solution_hydrogens' value 'Geometric positions' was
changed to 'geom'.

Automatic conversion script
Id: cif_fix_values 6452 2018-10-05 10:23:21Z andrius 
;
_cod_original_cell_volume 5804.8(10)
_cod_original_sg_symbol_H-M P2(1)/n
_cod_database_code 4101754

loop_
_symmetry_equiv_pos_as_xyz
'x, y, z'
'-x+1/2, y+1/2, -z+1/2'
'-x, -y, -z'
'x-1/2, -y-1/2, z-1/2'

loop_
_atom_site_label
_atom_site_type_symbol
_atom_site_fract_x
_atom_site_fract_y
_atom_site_fract_z
_atom_site_U_iso_or_equiv
_atom_site_adp_type
_atom_site_occupancy
_atom_site_symmetry_multiplicity
_atom_site_calc_flag
_atom_site_refinement_flags
_atom_site_disorder_assembly
_atom_site_disorder_group
Fe Fe 0.43876(4) 0.08306(3) 0.50808(3) 0.0323(2) Uani 1 1 d . . .
P1A P 0.44930(9) 0.17692(7) 0.44231(9) 0.0246(4) Uani 0.6875(16) 1 d P A 1
P2A P 0.30271(9) 0.09855(7) 0.48457(8) 0.0256(4) Uani 0.6875(16) 1 d P A 1
P3A P 0.45414(10) 0.14403(8) 0.61656(9) 0.0255(4) Uani 0.6875(16) 1 d P A 1
P1B P 0.4997(2) 0.19072(18) 0.5100(2) 0.0407(12) Uani 0.3125(16) 1 d P A 2
P2B P 0.3317(2) 0.12369(18) 0.4167(2) 0.0372(11) Uani 0.3125(16) 1 d P A 2
P3B P 0.3842(3) 0.1145(2) 0.5977(2) 0.0456(12) Uani 0.3125(16) 1 d P A 2
B1 B 0.3376(3) 0.2426(2) 0.5196(3) 0.0277(12) Uani 1 1 d . A .
C1 C 0.2915(2) 0.3149(2) 0.5232(2) 0.0312(10) Uani 1 1 d . . .
C2 C 0.3077(3) 0.3562(2) 0.5847(3) 0.0566(14) Uani 1 1 d . . .
H2 H 0.3469 0.3410 0.6295 0.068 Uiso 1 1 calc R . .
C3 C 0.2714(4) 0.4194(2) 0.5871(3) 0.0719(17) Uani 1 1 d . . .
H3 H 0.2863 0.4459 0.6323 0.086 Uiso 1 1 calc R . .
C4 C 0.2156(3) 0.4425(3) 0.5258(4) 0.0721(17) Uani 1 1 d . . .
H4 H 0.1896 0.4853 0.5264 0.086 Uiso 1 1 calc R . .
C5 C 0.1969(4) 0.4028(3) 0.4620(4) 0.121(3) Uani 1 1 d . . .
H5 H 0.1570 0.4179 0.4177 0.145 Uiso 1 1 calc R . .
C6 C 0.2353(4) 0.3412(3) 0.4614(3) 0.096(2) Uani 1 1 d . . .
H6 H 0.2221 0.3157 0.4155 0.115 Uiso 1 1 calc R . .
C7 C 0.4131(2) 0.2556(2) 0.4806(2) 0.0385(11) Uani 1 1 d . . .
H7A H 0.4601 0.2761 0.5190 0.046 Uiso 0.6875(16) 1 calc PR A 1
H7B H 0.3947 0.2888 0.4386 0.046 Uiso 0.6875(16) 1 calc PR A 1
H7C H 0.4360 0.3016 0.4949 0.046 Uiso 0.3125(16) 1 calc PR A 2
H7D H 0.3908 0.2545 0.4246 0.046 Uiso 0.3125(16) 1 calc PR A 2
C8 C 0.2723(2) 0.1892(2) 0.4670(3) 0.0531(14) Uani 1 1 d . . .
H8A H 0.2666 0.1998 0.4128 0.064 Uiso 0.6875(16) 1 calc PR A 1
H8B H 0.2175 0.1959 0.4766 0.064 Uiso 0.6875(16) 1 calc PR A 1
H8C H 0.2306 0.2145 0.4278 0.064 Uiso 0.3125(16) 1 calc PR A 2
H8D H 0.2431 0.1641 0.4991 0.064 Uiso 0.3125(16) 1 calc PR A 2
C9 C 0.3746(3) 0.2122(2) 0.6058(2) 0.0456(13) Uani 1 1 d . . .
H9A H 0.3280 0.1941 0.6236 0.055 Uiso 0.6875(16) 1 calc PR A 1
H9B H 0.3990 0.2503 0.6399 0.055 Uiso 0.6875(16) 1 calc PR A 1
H9C H 0.3371 0.2234 0.6377 0.055 Uiso 0.3125(16) 1 calc PR A 2
H9D H 0.4294 0.2324 0.6297 0.055 Uiso 0.3125(16) 1 calc PR A 2
C1_1 C 0.5586(7) 0.1955(6) 0.4472(7) 0.027(3) Uani 0.6875(16) 1 d PU A 1
H1A_1 H 0.5930 0.1803 0.4975 0.032 Uiso 0.6875(16) 1 calc PR A 1
H1B_1 H 0.5744 0.1677 0.4081 0.032 Uiso 0.6875(16) 1 calc PR A 1
C2_1 C 0.5829(4) 0.2795(3) 0.4345(5) 0.046(3) Uani 0.6875(16) 1 d PDU A 1
H2_1 H 0.5678 0.3066 0.4752 0.055 Uiso 0.6875(16) 1 calc PR A 1
C3_1 C 0.6759(3) 0.2868(3) 0.4467(4) 0.060(3) Uani 0.6875(16) 1 d PDU A 1
H3A_1 H 0.6933 0.2595 0.4081 0.072 Uiso 0.6875(16) 1 calc PR A 1
H3B_1 H 0.7048 0.2688 0.4976 0.072 Uiso 0.6875(16) 1 calc PR A 1
C4_1 C 0.7007(3) 0.3614(3) 0.4409(4) 0.070(3) Uani 0.6875(16) 1 d PDU A 1
H4A_1 H 0.6891 0.3879 0.4831 0.083 Uiso 0.6875(16) 1 calc PR A 1
H4B_1 H 0.7608 0.3642 0.4457 0.083 Uiso 0.6875(16) 1 calc PR A 1
C5_1 C 0.6537(4) 0.3914(3) 0.3660(4) 0.077(3) Uani 0.6875(16) 1 d PDU A 1
H5A_1 H 0.6709 0.3684 0.3245 0.092 Uiso 0.6875(16) 1 calc PR A 1
H5B_1 H 0.6679 0.4401 0.3650 0.092 Uiso 0.6875(16) 1 calc PR A 1
C6_1 C 0.5611(4) 0.3844(3) 0.3520(4) 0.068(3) Uani 0.6875(16) 1 d PDU A 1
H6A_1 H 0.5332 0.4014 0.3003 0.082 Uiso 0.6875(16) 1 calc PR A 1
H6B_1 H 0.5424 0.4124 0.3893 0.082 Uiso 0.6875(16) 1 calc PR A 1
C7_1 C 0.5371(3) 0.3101(4) 0.3590(4) 0.059(3) Uani 0.6875(16) 1 d PDU A 1
H7A_1 H 0.4769 0.3073 0.3535 0.071 Uiso 0.6875(16) 1 calc PR A 1
H7B_1 H 0.5492 0.2834 0.3173 0.071 Uiso 0.6875(16) 1 calc PR A 1
C1_2 C 0.3943(4) 0.1798(3) 0.3388(3) 0.0272(15) Uani 0.6875(16) 1 d PU A 1
H1A_2 H 0.3346 0.1753 0.3350 0.033 Uiso 0.6875(16) 1 calc PR A 1
H1B_2 H 0.4024 0.2262 0.3210 0.033 Uiso 0.6875(16) 1 calc PR A 1
C2_2 C 0.4132(3) 0.1302(2) 0.28063(19) 0.0289(16) Uani 0.6875(16) 1 d PDU A 1
H2_2 H 0.4309 0.0860 0.3071 0.035 Uiso 0.6875(16) 1 calc PR A 1
C3_2 C 0.3355(2) 0.1173(2) 0.2164(2) 0.0331(16) Uani 0.6875(16) 1 d PDU A 1
H3A_2 H 0.3150 0.1610 0.1914 0.040 Uiso 0.6875(16) 1 calc PR A 1
H3B_2 H 0.2920 0.0983 0.2379 0.040 Uiso 0.6875(16) 1 calc PR A 1
C4_2 C 0.3519(2) 0.0677(2) 0.1569(2) 0.0368(17) Uani 0.6875(16) 1 d PDU A 1
H4A_2 H 0.3661 0.0224 0.1804 0.044 Uiso 0.6875(16) 1 calc PR A 1
H4B_2 H 0.3014 0.0630 0.1143 0.044 Uiso 0.6875(16) 1 calc PR A 1
C5_2 C 0.4216(3) 0.0931(3) 0.1270(2) 0.0370(17) Uani 0.6875(16) 1 d PDU A 1
H5A_2 H 0.4042 0.1356 0.0981 0.044 Uiso 0.6875(16) 1 calc PR A 1
H5B_2 H 0.4335 0.0590 0.0914 0.044 Uiso 0.6875(16) 1 calc PR A 1
C6_2 C 0.4996(2) 0.1065(3) 0.1896(3) 0.050(2) Uani 0.6875(16) 1 d PDU A 1
H6A_2 H 0.5421 0.1264 0.1675 0.060 Uiso 0.6875(16) 1 calc PR A 1
H6B_2 H 0.5214 0.0630 0.2145 0.060 Uiso 0.6875(16) 1 calc PR A 1
C7_2 C 0.4823(3) 0.1552(2) 0.2490(2) 0.0407(17) Uani 0.6875(16) 1 d PDU A 1
H7A_2 H 0.5331 0.1605 0.2913 0.049 Uiso 0.6875(16) 1 calc PR A 1
H7B_2 H 0.4675 0.2004 0.2255 0.049 Uiso 0.6875(16) 1 calc PR A 1
C1_3 C 0.2419(11) 0.0557(10) 0.3971(9) 0.034(4) Uani 0.6875(16) 1 d PU A 1
H1A_3 H 0.2692 0.0647 0.3563 0.041 Uiso 0.6875(16) 1 calc PR A 1
H1B_3 H 0.2451 0.0061 0.4067 0.041 Uiso 0.6875(16) 1 calc PR A 1
C2_3 C 0.1510(4) 0.0745(4) 0.3668(5) 0.047(9) Uani 0.6875(16) 1 d PDU A 1
H2_3 H 0.1354 0.1012 0.4075 0.057 Uiso 0.6875(16) 1 calc PR A 1
C3_3 C 0.0989(4) 0.0100(3) 0.3543(5) 0.059(3) Uani 0.6875(16) 1 d PDU A 1
H3A_3 H 0.1110 -0.0165 0.4022 0.070 Uiso 0.6875(16) 1 calc PR A 1
H3B_3 H 0.1137 -0.0184 0.3151 0.070 Uiso 0.6875(16) 1 calc PR A 1
C4_3 C 0.0060(4) 0.0263(4) 0.3287(5) 0.070(4) Uani 0.6875(16) 1 d PDU A 1
H4A_3 H -0.0260 -0.0165 0.3178 0.084 Uiso 0.6875(16) 1 calc PR A 1
H4B_3 H -0.0104 0.0502 0.3702 0.084 Uiso 0.6875(16) 1 calc PR A 1
C5_3 C -0.0135(3) 0.0702(4) 0.2587(5) 0.051(5) Uani 0.6875(16) 1 d PDU A 1
H5A_3 H -0.0728 0.0826 0.2453 0.062 Uiso 0.6875(16) 1 calc PR A 1
H5B_3 H -0.0035 0.0439 0.2158 0.062 Uiso 0.6875(16) 1 calc PR A 1
C6_3 C 0.0378(4) 0.1345(3) 0.2692(5) 0.055(3) Uani 0.6875(16) 1 d PDU A 1
H6A_3 H 0.0226 0.1640 0.3074 0.066 Uiso 0.6875(16) 1 calc PR A 1
H6B_3 H 0.0259 0.1597 0.2205 0.066 Uiso 0.6875(16) 1 calc PR A 1
C7_3 C 0.1300(4) 0.1178(4) 0.2958(5) 0.046(2) Uani 0.6875(16) 1 d PDU A 1
H7A_3 H 0.1464 0.0934 0.2546 0.056 Uiso 0.6875(16) 1 calc PR A 1
H7B_3 H 0.1620 0.1606 0.3059 0.056 Uiso 0.6875(16) 1 calc PR A 1
C1_4 C 0.2496(4) 0.0720(3) 0.5570(3) 0.0282(15) Uani 0.6875(16) 1 d PU A 1
H1A_4 H 0.2651 0.1056 0.5989 0.034 Uiso 0.6875(16) 1 calc PR A 1
H1B_4 H 0.1897 0.0780 0.5334 0.034 Uiso 0.6875(16) 1 calc PR A 1
C2_4 C 0.2600(3) 0.0015(2) 0.5948(3) 0.036(3) Uani 0.6875(16) 1 d PDU A 1
H2_4 H 0.3199 -0.0106 0.6072 0.043 Uiso 0.6875(16) 1 calc PR A 1
C3_4 C 0.2119(3) -0.0532(2) 0.54185(19) 0.0342(16) Uani 0.6875(16) 1 d PDU A 1
H3A_4 H 0.2314 -0.0551 0.4952 0.041 Uiso 0.6875(16) 1 calc PR A 1
H3B_4 H 0.1526 -0.0411 0.5267 0.041 Uiso 0.6875(16) 1 calc PR A 1
C4_4 C 0.2228(3) -0.12339(18) 0.5803(3) 0.0425(18) Uani 0.6875(16) 1 d PDU A 1
H4A_4 H 0.1879 -0.1571 0.5459 0.051 Uiso 0.6875(16) 1 calc PR A 1
H4B_4 H 0.2811 -0.1380 0.5902 0.051 Uiso 0.6875(16) 1 calc PR A 1
C5_4 C 0.1989(4) -0.1209(2) 0.6540(3) 0.059(4) Uani 0.6875(16) 1 d PDU A 1
H5A_4 H 0.2099 -0.1658 0.6793 0.071 Uiso 0.6875(16) 1 calc PR A 1
H5B_4 H 0.1389 -0.1119 0.6430 0.071 Uiso 0.6875(16) 1 calc PR A 1
C6_4 C 0.2454(3) -0.0667(2) 0.70760(19) 0.0495(19) Uani 0.6875(16) 1 d PDU A 1
H6A_4 H 0.3047 -0.0787 0.7243 0.059 Uiso 0.6875(16) 1 calc PR A 1
H6B_4 H 0.2242 -0.0646 0.7533 0.059 Uiso 0.6875(16) 1 calc PR A 1
C7_4 C 0.2351(3) 0.00280(19) 0.6685(2) 0.0330(16) Uani 0.6875(16) 1 d PDU A 1
H7A_4 H 0.1767 0.0172 0.6579 0.040 Uiso 0.6875(16) 1 calc PR A 1
H7B_4 H 0.2693 0.0366 0.7032 0.040 Uiso 0.6875(16) 1 calc PR A 1
C1_5 C 0.4490(9) 0.0980(7) 0.7046(7) 0.027(3) Uani 0.6875(16) 1 d PU A 1
H1A_5 H 0.3959 0.0731 0.6913 0.032 Uiso 0.6875(16) 1 calc PR A 1
H1B_5 H 0.4930 0.0630 0.7136 0.032 Uiso 0.6875(16) 1 calc PR A 1
C2_5 C 0.4555(4) 0.1302(3) 0.7799(2) 0.052(2) Uani 0.6875(16) 1 d PDU A 1
H2_5 H 0.5042 0.1615 0.7897 0.063 Uiso 0.6875(16) 1 calc PR A 1
C3_5 C 0.4769(4) 0.0755(2) 0.8412(3) 0.062(2) Uani 0.6875(16) 1 d PDU A 1
H3A_5 H 0.5263 0.0502 0.8365 0.075 Uiso 0.6875(16) 1 calc PR A 1
H3B_5 H 0.4305 0.0429 0.8334 0.075 Uiso 0.6875(16) 1 calc PR A 1
C4_5 C 0.4941(4) 0.1062(3) 0.9215(2) 0.118(4) Uani 0.6875(16) 1 d PDU A 1
H4A_5 H 0.5040 0.0692 0.9597 0.141 Uiso 0.6875(16) 1 calc PR A 1
H4B_5 H 0.5445 0.1347 0.9316 0.141 Uiso 0.6875(16) 1 calc PR A 1
C5_5 C 0.4223(4) 0.1487(3) 0.9286(2) 0.076(3) Uani 0.6875(16) 1 d PDU A 1
H5A_5 H 0.4363 0.1704 0.9795 0.091 Uiso 0.6875(16) 1 calc PR A 1
H5B_5 H 0.3739 0.1188 0.9248 0.091 Uiso 0.6875(16) 1 calc PR A 1
C6_5 C 0.3993(5) 0.2033(3) 0.8682(3) 0.056(2) Uani 0.6875(16) 1 d PDU A 1
H6A_5 H 0.4446 0.2370 0.8760 0.068 Uiso 0.6875(16) 1 calc PR A 1
H6B_5 H 0.3490 0.2272 0.8727 0.068 Uiso 0.6875(16) 1 calc PR A 1
C7_5 C 0.3835(4) 0.1724(3) 0.7885(2) 0.101(3) Uani 0.6875(16) 1 d PDU A 1
H7A_5 H 0.3335 0.1435 0.7784 0.121 Uiso 0.6875(16) 1 calc PR A 1
H7B_5 H 0.3730 0.2094 0.7503 0.121 Uiso 0.6875(16) 1 calc PR A 1
C1_6 C 0.5515(3) 0.1921(3) 0.6495(3) 0.0295(15) Uani 0.6875(16) 1 d PU A 1
H1A_6 H 0.5500 0.2285 0.6116 0.035 Uiso 0.6875(16) 1 calc PR A 1
H1B_6 H 0.5499 0.2149 0.6975 0.035 Uiso 0.6875(16) 1 calc PR A 1
C2_6 C 0.63787(18) 0.1572(2) 0.6645(2) 0.0299(18) Uani 0.6875(16) 1 d PDU A 1
H2_6 H 0.6362 0.1249 0.6217 0.036 Uiso 0.6875(16) 1 calc PR A 1
C3_6 C 0.7041(2) 0.21043(18) 0.6655(3) 0.0347(16) Uani 0.6875(16) 1 d PDU A 1
H3A_6 H 0.7041 0.2445 0.7054 0.042 Uiso 0.6875(16) 1 calc PR A 1
H3B_6 H 0.6909 0.2342 0.6158 0.042 Uiso 0.6875(16) 1 calc PR A 1
C4_6 C 0.7903(2) 0.1781(2) 0.6809(3) 0.0430(18) Uani 0.6875(16) 1 d PDU A 1
H4A_6 H 0.7924 0.1478 0.6380 0.052 Uiso 0.6875(16) 1 calc PR A 1
H4B_6 H 0.8323 0.2142 0.6846 0.052 Uiso 0.6875(16) 1 calc PR A 1
C5_6 C 0.80977(18) 0.1379(3) 0.7536(3) 0.048(3) Uani 0.6875(16) 1 d PDU A 1
H5A_6 H 0.8145 0.1694 0.7969 0.057 Uiso 0.6875(16) 1 calc PR A 1
H5B_6 H 0.8638 0.1152 0.7606 0.057 Uiso 0.6875(16) 1 calc PR A 1
C6_6 C 0.7448(2) 0.08488(19) 0.7545(2) 0.0355(15) Uani 0.6875(16) 1 d PDU A 1
H6A_6 H 0.7580 0.0625 0.8050 0.043 Uiso 0.6875(16) 1 calc PR A 1
H6B_6 H 0.7451 0.0497 0.7158 0.043 Uiso 0.6875(16) 1 calc PR A 1
C7_6 C 0.6590(2) 0.1173(2) 0.7379(2) 0.0325(15) Uani 0.6875(16) 1 d PDU A 1
H7A_6 H 0.6172 0.0812 0.7349 0.039 Uiso 0.6875(16) 1 calc PR A 1
H7B_6 H 0.6568 0.1479 0.7804 0.039 Uiso 0.6875(16) 1 calc PR A 1
C1_11 C 0.5691(9) 0.2204(7) 0.6041(8) 0.043(4) Uiso 0.3125(16) 1 d P A 2
H1A_11 H 0.5921 0.2650 0.5951 0.052 Uiso 0.3125(16) 1 calc PR A 2
H1B_11 H 0.5336 0.2286 0.6386 0.052 Uiso 0.3125(16) 1 calc PR A 2
C2_11 C 0.6408(4) 0.1767(7) 0.6468(5) 0.048(6) Uiso 0.3125(16) 1 d PD A 2
H2_11 H 0.6213 0.1285 0.6425 0.057 Uiso 0.3125(16) 1 calc PR A 2
C3_11 C 0.7149(6) 0.1804(6) 0.6137(4) 0.064(5) Uiso 0.3125(16) 1 d PD A 2
H3A_11 H 0.7344 0.2280 0.6154 0.077 Uiso 0.3125(16) 1 calc PR A 2
H3B_11 H 0.6978 0.1660 0.5597 0.077 Uiso 0.3125(16) 1 calc PR A 2
C4_11 C 0.7860(5) 0.1348(7) 0.6578(6) 0.081(6) Uiso 0.3125(16) 1 d PD A 2
H4A_11 H 0.7688 0.0866 0.6513 0.097 Uiso 0.3125(16) 1 calc PR A 2
H4B_11 H 0.8344 0.1408 0.6372 0.097 Uiso 0.3125(16) 1 calc PR A 2
C5_11 C 0.8096(5) 0.1526(7) 0.7410(5) 0.068(8) Uiso 0.3125(16) 1 d PD A 2
H5A_11 H 0.8334 0.1990 0.7476 0.082 Uiso 0.3125(16) 1 calc PR A 2
H5B_11 H 0.8528 0.1207 0.7687 0.082 Uiso 0.3125(16) 1 calc PR A 2
C6_11 C 0.7371(7) 0.1498(7) 0.7754(4) 0.088(6) Uiso 0.3125(16) 1 d PD A 2
H6A_11 H 0.7548 0.1655 0.8289 0.105 Uiso 0.3125(16) 1 calc PR A 2
H6B_11 H 0.7178 0.1022 0.7752 0.105 Uiso 0.3125(16) 1 calc PR A 2
C7_11 C 0.6662(6) 0.1945(6) 0.7304(5) 0.072(5) Uiso 0.3125(16) 1 d PD A 2
H7A_11 H 0.6181 0.1891 0.7516 0.086 Uiso 0.3125(16) 1 calc PR A 2
H7B_11 H 0.6836 0.2428 0.7364 0.086 Uiso 0.3125(16) 1 calc PR A 2
C1_21 C 0.558(2) 0.2125(13) 0.4418(18) 0.034(9) Uiso 0.3125(16) 1 d P A 2
H1A_21 H 0.6025 0.1783 0.4469 0.041 Uiso 0.3125(16) 1 calc PR A 2
H1B_21 H 0.5206 0.2075 0.3900 0.041 Uiso 0.3125(16) 1 calc PR A 2
C2_21 C 0.5893(6) 0.2677(5) 0.4459(9) 0.007(4) Uiso 0.3125(16) 1 d PD A 2
H2_21 H 0.5773 0.2912 0.4905 0.008 Uiso 0.3125(16) 1 calc PR A 2
C3_21 C 0.6828(6) 0.2690(4) 0.4591(8) 0.023(4) Uiso 0.3125(16) 1 d PD A 2
H3A_21 H 0.6975 0.2456 0.4165 0.028 Uiso 0.3125(16) 1 calc PR A 2
H3B_21 H 0.7093 0.2441 0.5066 0.028 Uiso 0.3125(16) 1 calc PR A 2
C4_21 C 0.7161(5) 0.3422(5) 0.4652(6) 0.021(4) Uiso 0.3125(16) 1 d PD A 2
H4A_21 H 0.7072 0.3642 0.5111 0.025 Uiso 0.3125(16) 1 calc PR A 2
H4B_21 H 0.7763 0.3414 0.4702 0.025 Uiso 0.3125(16) 1 calc PR A 2
C5_21 C 0.6732(5) 0.3825(5) 0.3958(6) 0.020(4) Uiso 0.3125(16) 1 d PD A 2
H5A_21 H 0.6881 0.3636 0.3509 0.024 Uiso 0.3125(16) 1 calc PR A 2
H5B_21 H 0.6930 0.4301 0.4025 0.024 Uiso 0.3125(16) 1 calc PR A 2
C6_21 C 0.5802(5) 0.3818(5) 0.3810(7) 0.024(4) Uiso 0.3125(16) 1 d PD A 2
H6A_21 H 0.5547 0.4057 0.3326 0.028 Uiso 0.3125(16) 1 calc PR A 2
H6B_21 H 0.5644 0.4062 0.4225 0.028 Uiso 0.3125(16) 1 calc PR A 2
C7_21 C 0.5477(5) 0.3088(6) 0.3762(8) 0.013(4) Uiso 0.3125(16) 1 d PD A 2
H7A_21 H 0.4874 0.3096 0.3704 0.015 Uiso 0.3125(16) 1 calc PR A 2
H7B_21 H 0.5572 0.2865 0.3306 0.015 Uiso 0.3125(16) 1 calc PR A 2
C1_31 C 0.3469(10) 0.1566(8) 0.3266(9) 0.047(5) Uiso 0.3125(16) 1 d P A 2
H1A_31 H 0.2925 0.1741 0.2970 0.056 Uiso 0.3125(16) 1 calc PR A 2
H1B_31 H 0.3834 0.1968 0.3404 0.056 Uiso 0.3125(16) 1 calc PR A 2
C2_31 C 0.3817(6) 0.1146(6) 0.2694(5) 0.035(5) Uiso 0.3125(16) 1 d PD A 2
H2_31 H 0.4233 0.0824 0.3005 0.042 Uiso 0.3125(16) 1 calc PR A 2
C3_31 C 0.3156(5) 0.0713(5) 0.2161(6) 0.067(5) Uiso 0.3125(16) 1 d PD A 2
H3A_31 H 0.2725 0.1014 0.1847 0.081 Uiso 0.3125(16) 1 calc PR A 2
H3B_31 H 0.2892 0.0416 0.2466 0.081 Uiso 0.3125(16) 1 calc PR A 2
C4_31 C 0.3522(6) 0.0271(4) 0.1637(6) 0.060(5) Uiso 0.3125(16) 1 d PD A 2
H4A_31 H 0.3908 -0.0066 0.1945 0.071 Uiso 0.3125(16) 1 calc PR A 2
H4B_31 H 0.3073 0.0021 0.1275 0.071 Uiso 0.3125(16) 1 calc PR A 2
C5_31 C 0.3975(7) 0.0705(6) 0.1202(5) 0.052(6) Uiso 0.3125(16) 1 d PD A 2
H5A_31 H 0.3573 0.1001 0.0847 0.062 Uiso 0.3125(16) 1 calc PR A 2
H5B_31 H 0.4237 0.0408 0.0895 0.062 Uiso 0.3125(16) 1 calc PR A 2
C6_31 C 0.4633(6) 0.1144(6) 0.1716(7) 0.050(6) Uiso 0.3125(16) 1 d PD A 2
H6A_31 H 0.4880 0.1446 0.1403 0.061 Uiso 0.3125(16) 1 calc PR A 2
H6B_31 H 0.5076 0.0850 0.2026 0.061 Uiso 0.3125(16) 1 calc PR A 2
C7_31 C 0.4264(7) 0.1574(5) 0.2244(7) 0.073(6) Uiso 0.3125(16) 1 d PD A 2
H7A_31 H 0.4713 0.1830 0.2600 0.087 Uiso 0.3125(16) 1 calc PR A 2
H7B_31 H 0.3874 0.1908 0.1936 0.087 Uiso 0.3125(16) 1 calc PR A 2
C1_41 C 0.250(2) 0.062(2) 0.387(2) 0.024(8) Uiso 0.3125(16) 1 d P A 2
H1A_41 H 0.2597 0.0405 0.3404 0.029 Uiso 0.3125(16) 1 calc PR A 2
H1B_41 H 0.2630 0.0259 0.4264 0.029 Uiso 0.3125(16) 1 calc PR A 2
C2_41 C 0.1497(6) 0.0718(6) 0.3670(9) 0.029(17) Uiso 0.3125(16) 1 d PD A 2
H2_41 H 0.1357 0.0832 0.4155 0.035 Uiso 0.3125(16) 1 calc PR A 2
C3_41 C 0.1023(7) 0.0076(5) 0.3347(9) 0.016(4) Uiso 0.3125(16) 1 d PD A 2
H3A_41 H 0.1182 -0.0297 0.3722 0.019 Uiso 0.3125(16) 1 calc PR A 2
H3B_41 H 0.1173 -0.0061 0.2879 0.019 Uiso 0.3125(16) 1 calc PR A 2
C4_41 C 0.0084(6) 0.0187(6) 0.3159(11) 0.021(5) Uiso 0.3125(16) 1 d PD A 2
H4A_41 H -0.0206 -0.0227 0.2919 0.025 Uiso 0.3125(16) 1 calc PR A 2
H4B_41 H -0.0077 0.0273 0.3635 0.025 Uiso 0.3125(16) 1 calc PR A 2
C5_41 C -0.0169(7) 0.0781(7) 0.2629(10) 0.051(11) Uiso 0.3125(16) 1 d PD A 2
H5A_41 H -0.0769 0.0862 0.2543 0.062 Uiso 0.3125(16) 1 calc PR A 2
H5B_41 H -0.0070 0.0668 0.2132 0.062 Uiso 0.3125(16) 1 calc PR A 2
C6_41 C 0.0295(8) 0.1425(5) 0.2933(11) 0.050(7) Uiso 0.3125(16) 1 d PD A 2
H6A_41 H 0.0141 0.1575 0.3394 0.061 Uiso 0.3125(16) 1 calc PR A 2
H6B_41 H 0.0140 0.1789 0.2546 0.061 Uiso 0.3125(16) 1 calc PR A 2
C7_41 C 0.1229(8) 0.1306(6) 0.3128(10) 0.061(9) Uiso 0.3125(16) 1 d PD A 2
H7A_41 H 0.1391 0.1215 0.2654 0.074 Uiso 0.3125(16) 1 calc PR A 2
H7B_41 H 0.1519 0.1723 0.3361 0.074 Uiso 0.3125(16) 1 calc PR A 2
C1_51 C 0.2871(9) 0.0754(8) 0.5953(9) 0.043(5) Uiso 0.3125(16) 1 d P A 2
H1A_51 H 0.2667 0.0968 0.6360 0.052 Uiso 0.3125(16) 1 calc PR A 2
H1B_51 H 0.2479 0.0880 0.5463 0.052 Uiso 0.3125(16) 1 calc PR A 2
C2_51 C 0.2806(8) -0.0032(6) 0.6043(8) 0.042(7) Uiso 0.3125(16) 1 d PD A 2
H2_51 H 0.3159 -0.0252 0.5748 0.051 Uiso 0.3125(16) 1 calc PR A 2
C3_51 C 0.1921(8) -0.0273(7) 0.5707(8) 0.145(12) Uiso 0.3125(16) 1 d PD A 2
H3A_51 H 0.1738 -0.0144 0.5163 0.174 Uiso 0.3125(16) 1 calc PR A 2
H3B_51 H 0.1554 -0.0045 0.5973 0.174 Uiso 0.3125(16) 1 calc PR A 2
C4_51 C 0.1847(8) -0.1048(7) 0.5780(8) 0.125(11) Uiso 0.3125(16) 1 d PD A 2
H4A_51 H 0.1261 -0.1185 0.5589 0.150 Uiso 0.3125(16) 1 calc PR A 2
H4B_51 H 0.2164 -0.1279 0.5466 0.150 Uiso 0.3125(16) 1 calc PR A 2
C5_51 C 0.2172(9) -0.1265(6) 0.6596(9) 0.075(10) Uiso 0.3125(16) 1 d PD A 2
H5A_51 H 0.2152 -0.1767 0.6625 0.090 Uiso 0.3125(16) 1 calc PR A 2
H5B_51 H 0.1809 -0.1078 0.6895 0.090 Uiso 0.3125(16) 1 calc PR A 2
C6_51 C 0.3049(9) -0.1028(7) 0.6947(8) 0.141(9) Uiso 0.3125(16) 1 d PD A 2
H6A_51 H 0.3426 -0.1261 0.6694 0.169 Uiso 0.3125(16) 1 calc PR A 2
H6B_51 H 0.3217 -0.1150 0.7493 0.169 Uiso 0.3125(16) 1 calc PR A 2
C7_51 C 0.3119(9) -0.0258(7) 0.6861(7) 0.163(11) Uiso 0.3125(16) 1 d PD A 2
H7A_51 H 0.2797 -0.0026 0.7170 0.196 Uiso 0.3125(16) 1 calc PR A 2
H7B_51 H 0.3704 -0.0121 0.7059 0.196 Uiso 0.3125(16) 1 calc PR A 2
C1_61 C 0.444(2) 0.0991(19) 0.6879(17) 0.038(10) Uiso 0.3125(16) 1 d P A 2
H1A_61 H 0.4529 0.0494 0.6921 0.046 Uiso 0.3125(16) 1 calc PR A 2
H1B_61 H 0.4980 0.1205 0.6922 0.046 Uiso 0.3125(16) 1 calc PR A 2
C2_61 C 0.4133(6) 0.1235(5) 0.7656(4) 0.016(3) Uiso 0.3125(16) 1 d PD A 2
H2_61 H 0.3523 0.1319 0.7497 0.019 Uiso 0.3125(16) 1 calc PR A 2
C3_61 C 0.4311(7) 0.0680(3) 0.8261(5) 0.060(6) Uiso 0.3125(16) 1 d PD A 2
H3A_61 H 0.4907 0.0568 0.8398 0.072 Uiso 0.3125(16) 1 calc PR A 2
H3B_61 H 0.4000 0.0265 0.8051 0.072 Uiso 0.3125(16) 1 calc PR A 2
C4_61 C 0.4067(6) 0.0902(4) 0.8980(4) 0.021(3) Uiso 0.3125(16) 1 d PD A 2
H4A_61 H 0.3461 0.0963 0.8858 0.025 Uiso 0.3125(16) 1 calc PR A 2
H4B_61 H 0.4226 0.0544 0.9374 0.025 Uiso 0.3125(16) 1 calc PR A 2
C5_61 C 0.4489(7) 0.1557(5) 0.9284(4) 0.025(4) Uiso 0.3125(16) 1 d PD A 2
H5A_61 H 0.5092 0.1477 0.9466 0.030 Uiso 0.3125(16) 1 calc PR A 2
H5B_61 H 0.4294 0.1705 0.9725 0.030 Uiso 0.3125(16) 1 calc PR A 2
C6_61 C 0.4327(9) 0.2117(4) 0.8694(6) 0.156(15) Uiso 0.3125(16) 1 d PD A 2
H6A_61 H 0.4654 0.2524 0.8908 0.187 Uiso 0.3125(16) 1 calc PR A 2
H6B_61 H 0.3735 0.2243 0.8561 0.187 Uiso 0.3125(16) 1 calc PR A 2
C7_61 C 0.4560(6) 0.1888(4) 0.7976(5) 0.034(4) Uiso 0.3125(16) 1 d PD A 2
H7A_61 H 0.4408 0.2249 0.7585 0.041 Uiso 0.3125(16) 1 calc PR A 2
H7B_61 H 0.5165 0.1822 0.8099 0.041 Uiso 0.3125(16) 1 calc PR A 2
C52 C 0.4453(3) -0.0005(2) 0.4282(2) 0.0480(13) Uani 1 1 d . . .
H52 H 0.4062 0.0035 0.3799 0.058 Uiso 1 1 calc R . .
C53 C 0.5267(3) 0.0180(3) 0.4366(2) 0.0547(15) Uani 1 1 d . . .
H53 H 0.5461 0.0255 0.3929 0.066 Uiso 1 1 calc R A .
C54 C 0.5801(3) 0.0255(2) 0.5086(2) 0.0486(13) Uani 1 1 d . . .
H54 H 0.6323 0.0469 0.5154 0.058 Uiso 1 1 calc R . .
C1_7 C 0.6121(7) 0.2802(6) 0.1185(7) 0.174(8) Uiso 0.353(6) 1 d PGDU B 3
C2_7 C 0.5314(7) 0.2902(6) 0.1224(6) 0.141(7) Uiso 0.353(6) 1 d PGDU B 3
H2_7 H 0.5105 0.2646 0.1574 0.169 Uiso 0.353(6) 1 calc PR B 3
C3_7 C 0.4813(6) 0.3376(6) 0.0751(6) 0.059(4) Uiso 0.353(6) 1 d PGDU B 3
H3_7 H 0.4261 0.3444 0.0778 0.071 Uiso 0.353(6) 1 calc PR B 3
C4_7 C 0.5118(8) 0.3750(5) 0.0240(6) 0.070(5) Uiso 0.353(6) 1 d PGDU B 3
H4_7 H 0.4776 0.4074 -0.0083 0.085 Uiso 0.353(6) 1 calc PR B 3
C5_7 C 0.5925(8) 0.3651(8) 0.0201(8) 0.225(8) Uiso 0.353(6) 1 d PGDU B 3
H5_7 H 0.6134 0.3907 -0.0149 0.270 Uiso 0.353(6) 1 calc PR B 3
C6_7 C 0.6426(6) 0.3177(8) 0.0673(9) 0.256(9) Uiso 0.353(6) 1 d PGDU B 3
H6_7 H 0.6978 0.3109 0.0647 0.307 Uiso 0.353(6) 1 calc PR B 3
C7_7 C 0.6634(10) 0.2317(9) 0.1669(10) 0.176(11) Uiso 0.353(6) 1 d PDU B 3
H7A_7 H 0.6665 0.1903 0.1378 0.264 Uiso 0.353(6) 1 calc PR B 3
H7B_7 H 0.6401 0.2208 0.2093 0.264 Uiso 0.353(6) 1 calc PR B 3
H7C_7 H 0.7190 0.2507 0.1868 0.264 Uiso 0.353(6) 1 calc PR B 3
C1_71 C 0.6190(3) 0.2765(2) 0.1431(3) 0.095(3) Uiso 0.647(6) 1 d PGDU B 4
C2_71 C 0.6128(4) 0.2521(3) 0.0702(3) 0.118(4) Uiso 0.647(6) 1 d PGDU B 4
H2_71 H 0.6465 0.2153 0.0631 0.141 Uiso 0.647(6) 1 calc PR B 4
C3_71 C 0.5572(5) 0.2816(4) 0.0078(3) 0.192(5) Uiso 0.647(6) 1 d PGDU B 4
H3_71 H 0.5530 0.2649 -0.0420 0.230 Uiso 0.647(6) 1 calc PR B 4
C4_71 C 0.5079(4) 0.3354(4) 0.0183(4) 0.171(5) Uiso 0.647(6) 1 d PGDU B 4
H4_71 H 0.4699 0.3556 -0.0243 0.205 Uiso 0.647(6) 1 calc PR B 4
C5_71 C 0.5141(4) 0.3599(3) 0.0912(4) 0.142(4) Uiso 0.647(6) 1 d PGDU B 4
H5_71 H 0.4804 0.3967 0.0984 0.170 Uiso 0.647(6) 1 calc PR B 4
C6_71 C 0.5697(4) 0.3304(3) 0.1536(3) 0.078(3) Uiso 0.647(6) 1 d PGDU B 4
H6_71 H 0.5739 0.3471 0.2034 0.094 Uiso 0.647(6) 1 calc PR B 4
C7_71 C 0.6759(4) 0.2464(3) 0.2069(4) 0.063(3) Uiso 0.647(6) 1 d PDU B 4
H7A_71 H 0.7165 0.2195 0.1895 0.094 Uiso 0.647(6) 1 calc PR B 4
H7B_71 H 0.6460 0.2167 0.2336 0.094 Uiso 0.647(6) 1 calc PR B 4
H7C_71 H 0.7044 0.2821 0.2415 0.094 Uiso 0.647(6) 1 calc PR B 4
C1_8 C 0.4606(3) 0.5078(3) 0.4703(3) 0.058(3) Uiso 0.50 1 d PGDU C -5
C2_8 C 0.5330(4) 0.5456(3) 0.4831(3) 0.053(4) Uiso 0.50 1 d PGDU C -5
H2_8 H 0.5354 0.5840 0.4523 0.064 Uiso 0.50 1 d PR C -5
C3_8 C 0.6018(3) 0.5270(3) 0.5410(4) 0.065(3) Uiso 0.50 1 d PGDU C -5
H3_8 H 0.6518 0.5531 0.5499 0.078 Uiso 0.50 1 d PR C -5
C4_8 C 0.5983(4) 0.4707(4) 0.5861(3) 0.084(6) Uiso 0.50 1 d PGDU C -5
H4_8 H 0.6458 0.4579 0.6261 0.100 Uiso 0.50 1 d PR C -5
C5_8 C 0.5259(4) 0.4329(3) 0.5733(4) 0.080(3) Uiso 0.50 1 d PGDU C -5
H5_8 H 0.5235 0.3945 0.6041 0.096 Uiso 0.50 1 d PR C -5
C6_8 C 0.4571(4) 0.4515(3) 0.5153(4) 0.071(5) Uiso 0.50 1 d PGDU C -5
H6_8 H 0.4071 0.4254 0.5065 0.086 Uiso 0.50 1 d PR C -5
C7_8 C 0.3901(5) 0.5268(4) 0.4110(5) 0.102(7) Uiso 0.50 1 d PDU C -5
H7A_8 H 0.3781 0.5750 0.4164 0.152 Uiso 0.50 1 d PR C -5
H7B_8 H 0.3427 0.4993 0.4146 0.152 Uiso 0.50 1 d PR C -5
H7C_8 H 0.4009 0.5193 0.3614 0.152 Uiso 0.50 1 d PR C -5

loop_
_atom_site_aniso_label
_atom_site_aniso_U_11
_atom_site_aniso_U_22
_atom_site_aniso_U_33
_atom_site_aniso_U_23
_atom_site_aniso_U_13
_atom_site_aniso_U_12
Fe 0.0348(4) 0.0253(3) 0.0350(4) 0.0004(3) 0.0060(3) 0.0089(3)
P1A 0.0248(9) 0.0232(9) 0.0239(10) 0.0008(7) 0.0033(8) 0.0028(7)
P2A 0.0241(9) 0.0242(9) 0.0280(10) -0.0014(7) 0.0063(7) 0.0005(7)
P3A 0.0255(10) 0.0255(9) 0.0242(9) 0.0013(7) 0.0048(8) 0.0058(8)
P1B 0.036(2) 0.025(2) 0.059(3) 0.004(2) 0.010(2) 0.0073(18)
P2B 0.044(3) 0.025(2) 0.042(3) -0.0038(18) 0.011(2) 0.0082(18)
P3B 0.046(3) 0.034(2) 0.062(3) 0.012(2) 0.024(2) 0.016(2)
B1 0.031(3) 0.020(3) 0.031(3) 0.001(2) 0.006(2) 0.007(2)
C1 0.035(3) 0.027(2) 0.030(3) -0.004(2) 0.007(2) 0.004(2)
C2 0.078(4) 0.037(3) 0.045(3) -0.001(3) -0.001(3) 0.016(3)
C3 0.136(5) 0.031(3) 0.049(3) -0.007(3) 0.025(4) 0.020(3)
C4 0.079(4) 0.040(3) 0.098(5) -0.006(4) 0.025(4) 0.031(3)
C5 0.127(6) 0.069(4) 0.116(6) -0.032(4) -0.055(5) 0.067(4)
C6 0.123(5) 0.052(4) 0.074(4) -0.024(3) -0.040(4) 0.051(4)
C7 0.041(3) 0.027(2) 0.050(3) 0.010(2) 0.016(2) 0.010(2)
C8 0.029(3) 0.038(3) 0.079(4) -0.015(3) -0.006(3) 0.014(2)
C9 0.064(3) 0.035(3) 0.042(3) 0.005(2) 0.021(3) 0.023(2)
C1_1 0.023(4) 0.022(5) 0.035(5) -0.002(4) 0.007(3) 0.007(4)
C2_1 0.037(4) 0.044(5) 0.058(6) -0.001(4) 0.016(4) -0.004(4)
C3_1 0.044(5) 0.076(6) 0.062(5) 0.006(5) 0.014(4) -0.004(4)
C4_1 0.040(4) 0.073(5) 0.092(6) -0.008(6) 0.013(4) -0.016(4)
C5_1 0.087(6) 0.061(5) 0.085(6) 0.001(5) 0.027(5) -0.023(4)
C6_1 0.068(5) 0.056(5) 0.080(6) 0.003(5) 0.018(5) -0.023(4)
C7_1 0.057(5) 0.046(5) 0.066(6) 0.012(4) 0.003(4) -0.013(4)
C1_2 0.028(3) 0.026(3) 0.027(3) 0.002(3) 0.006(3) -0.003(3)
C2_2 0.027(4) 0.025(3) 0.031(4) -0.003(3) 0.004(3) 0.004(3)
C3_2 0.030(3) 0.040(4) 0.028(4) -0.002(3) 0.008(3) 0.001(3)
C4_2 0.037(4) 0.040(4) 0.030(4) 0.001(3) 0.003(3) -0.004(3)
C5_2 0.044(4) 0.038(4) 0.028(4) 0.000(3) 0.008(3) -0.005(4)
C6_2 0.044(4) 0.059(5) 0.046(4) -0.012(4) 0.010(4) -0.001(4)
C7_2 0.037(4) 0.048(4) 0.037(4) -0.008(3) 0.011(3) -0.008(3)
C1_3 0.038(6) 0.034(5) 0.029(6) 0.002(4) 0.009(4) -0.013(4)
C2_3 0.037(9) 0.039(9) 0.051(11) -0.007(4) -0.013(3) -0.008(3)
C3_3 0.053(5) 0.057(5) 0.064(6) -0.009(4) 0.013(4) -0.001(4)
C4_3 0.056(6) 0.070(6) 0.083(7) -0.011(5) 0.019(5) -0.005(4)
C5_3 0.029(5) 0.063(7) 0.054(7) -0.006(4) -0.002(3) -0.006(3)
C6_3 0.045(5) 0.051(5) 0.057(6) 0.001(4) -0.008(4) 0.004(4)
C7_3 0.042(5) 0.043(4) 0.049(5) 0.000(4) 0.004(4) -0.011(3)
C1_4 0.020(3) 0.035(4) 0.031(4) -0.003(3) 0.008(3) 0.000(3)
C2_4 0.018(4) 0.036(4) 0.052(5) 0.006(3) 0.006(3) 0.002(3)
C3_4 0.036(4) 0.025(3) 0.045(4) -0.003(3) 0.018(3) -0.001(3)
C4_4 0.031(4) 0.024(3) 0.073(5) 0.004(3) 0.016(4) -0.002(3)
C5_4 0.037(4) 0.048(5) 0.092(7) 0.023(4) 0.018(4) -0.010(3)
C6_4 0.032(4) 0.069(5) 0.048(4) 0.012(4) 0.010(3) -0.012(3)
C7_4 0.028(3) 0.047(4) 0.028(4) 0.003(3) 0.014(3) -0.013(3)
C1_5 0.028(5) 0.031(5) 0.015(5) 0.009(4) -0.004(4) 0.006(3)
C2_5 0.058(5) 0.054(5) 0.050(4) 0.015(4) 0.023(4) 0.025(4)
C3_5 0.105(6) 0.057(5) 0.027(4) 0.008(4) 0.021(4) 0.020(4)
C4_5 0.157(7) 0.115(7) 0.083(6) 0.017(5) 0.034(6) 0.054(6)
C5_5 0.061(6) 0.122(7) 0.052(5) 0.015(5) 0.027(4) 0.033(5)
C6_5 0.096(5) 0.047(4) 0.025(4) 0.001(3) 0.015(4) 0.033(4)
C7_5 0.122(7) 0.105(6) 0.073(6) 0.012(5) 0.018(5) 0.063(5)
C1_6 0.035(4) 0.028(3) 0.024(3) -0.004(3) 0.005(3) 0.001(3)
C2_6 0.023(4) 0.026(4) 0.035(4) -0.003(3) -0.002(3) 0.000(3)
C3_6 0.029(3) 0.037(4) 0.032(4) -0.005(3) -0.002(3) -0.004(3)
C4_6 0.038(4) 0.038(4) 0.054(4) -0.016(4) 0.016(3) -0.010(3)
C5_6 0.034(5) 0.032(4) 0.063(5) -0.015(4) -0.011(4) 0.008(3)
C6_6 0.027(3) 0.040(3) 0.032(3) -0.002(3) -0.005(3) 0.003(3)
C7_6 0.030(3) 0.037(3) 0.029(3) 0.003(3) 0.005(3) 0.002(3)
C52 0.041(3) 0.073(4) 0.025(3) 0.006(2) 0.000(2) -0.024(3)
C53 0.040(3) 0.099(4) 0.023(3) 0.017(3) 0.007(2) -0.022(3)
C54 0.040(3) 0.070(3) 0.031(3) 0.013(3) 0.001(2) -0.029(3)

loop_
_atom_type_symbol
_atom_type_description
_atom_type_scat_dispersion_real
_atom_type_scat_dispersion_imag
_atom_type_scat_source
C C 0.0033 0.0016 'International Tables Vol C Tables 4.2.6.8 and 6.1.1.4'
H H 0.0000 0.0000 'International Tables Vol C Tables 4.2.6.8 and 6.1.1.4'
B B 0.0013 0.0007 'International Tables Vol C Tables 4.2.6.8 and 6.1.1.4'
P P 0.1023 0.0942 'International Tables Vol C Tables 4.2.6.8 and 6.1.1.4'
Fe Fe 0.3463 0.8444 'International Tables Vol C Tables 4.2.6.8 and 6.1.1.4'

loop_
_geom_angle_atom_site_label_1
_geom_angle_atom_site_label_2
_geom_angle_atom_site_label_3
_geom_angle
_geom_angle_site_symmetry_1
_geom_angle_site_symmetry_3
_geom_angle_publ_flag
P3B Fe C54 108.14(16) . 3_656 ?
P3B Fe C52 144.28(16) . . ?
C54 Fe C52 37.74(15) 3_656 . ?
P3B Fe P2A 59.16(12) . . ?
C54 Fe P2A 90.22(12) 3_656 . ?
C52 Fe P2A 101.72(12) . . ?
P3B Fe C53 91.42(15) . 3_656 ?
C54 Fe C53 36.63(14) 3_656 3_656 ?
C52 Fe C53 65.45(16) . 3_656 ?
P2A Fe C53 109.70(12) . 3_656 ?
P3B Fe P1A 106.21(11) . . ?
C54 Fe P1A 140.20(12) 3_656 . ?
C52 Fe P1A 103.60(12) . . ?
P2A Fe P1A 90.48(6) . . ?
C53 Fe P1A 158.31(13) 3_656 . ?
P3B Fe P2B 92.36(14) . . ?
C54 Fe P2B 100.87(14) 3_656 . ?
C52 Fe P2B 86.97(15) . . ?
P2A Fe P2B 39.91(10) . . ?
C53 Fe P2B 135.30(15) 3_656 . ?
P1A Fe P2B 58.05(10) . . ?
P3B Fe P3A 33.26(12) . . ?
C54 Fe P3A 128.41(12) 3_656 . ?
C52 Fe P3A 161.87(12) . . ?
P2A Fe P3A 88.10(6) . . ?
C53 Fe P3A 96.99(13) 3_656 . ?
P1A Fe P3A 91.38(6) . . ?
P2B Fe P3A 109.89(10) . . ?
P3B Fe P1B 90.12(15) . . ?
C54 Fe P1B 159.56(15) 3_656 . ?
C52 Fe P1B 125.46(15) . . ?
P2A Fe P1B 107.45(10) . . ?
C53 Fe P1B 137.41(15) 3_656 . ?
P1A Fe P1B 33.47(10) . . ?
P2B Fe P1B 87.11(13) . . ?
P3A Fe P1B 64.07(11) . . ?
C1_1 P1A C1_2 105.0(5) . . ?
C1_1 P1A C7 103.7(4) . . ?
C1_2 P1A C7 103.3(2) . . ?
C1_1 P1A Fe 110.9(4) . . ?
C1_2 P1A Fe 118.6(2) . . ?
C7 P1A Fe 113.83(14) . . ?
C1_3 P2A C1_4 103.0(5) . . ?
C1_3 P2A C8 103.0(6) . . ?
C1_4 P2A C8 103.3(3) . . ?
C1_3 P2A Fe 113.9(6) . . ?
C1_4 P2A Fe 119.2(2) . . ?
C8 P2A Fe 112.61(15) . . ?
C1_6 P3A C1_5 102.1(5) . . ?
C1_6 P3A C9 102.3(2) . . ?
C1_5 P3A C9 104.0(5) . . ?
C1_6 P3A Fe 116.05(19) . . ?
C1_5 P3A Fe 118.2(4) . . ?
C9 P3A Fe 112.19(15) . . ?
C1_21 P1B C1_11 103.4(12) . . ?
C1_21 P1B C7 99.3(9) . . ?
C1_11 P1B C7 106.7(5) . . ?
C1_21 P1B Fe 120.8(9) . . ?
C1_11 P1B Fe 116.9(5) . . ?
C7 P1B Fe 107.7(2) . . ?
C1_41 P2B C1_31 104.0(12) . . ?
C1_41 P2B C8 98.3(13) . . ?
C1_31 P2B C8 112.8(5) . . ?
C1_41 P2B Fe 112.1(12) . . ?
C1_31 P2B Fe 120.7(5) . . ?
C8 P2B Fe 106.8(2) . . ?
C1_61 P3B C1_51 103.9(13) . . ?
C1_61 P3B C9 98.1(13) . . ?
C1_51 P3B C9 109.5(6) . . ?
C1_61 P3B Fe 114.8(12) . . ?
C1_51 P3B Fe 115.1(6) . . ?
C9 P3B Fe 113.7(2) . . ?
C1 B1 C8 109.5(3) . . ?
C1 B1 C7 108.2(3) . . ?
C8 B1 C7 108.9(3) . . ?
C1 B1 C9 109.9(3) . . ?
C8 B1 C9 110.6(4) . . ?
C7 B1 C9 109.6(3) . . ?
C2 C1 C6 113.5(4) . . ?
C2 C1 B1 124.5(4) . . ?
C6 C1 B1 121.9(4) . . ?
C1 C2 C3 124.9(5) . . ?
C4 C3 C2 119.7(5) . . ?
C3 C4 C5 117.9(5) . . ?
C4 C5 C6 120.7(5) . . ?
C1 C6 C5 123.4(5) . . ?
B1 C7 P1A 113.7(3) . . ?
B1 C7 P1B 113.4(3) . . ?
P1A C7 P1B 41.13(15) . . ?
B1 C8 P2A 113.9(3) . . ?
B1 C8 P2B 110.2(3) . . ?
P2A C8 P2B 46.50(15) . . ?
B1 C9 P3A 116.0(3) . . ?
B1 C9 P3B 107.8(3) . . ?
P3A C9 P3B 39.03(15) . . ?
C2_1 C1_1 P1A 116.6(7) . . ?
C7_1 C2_1 C3_1 110.38(16) . . ?
C7_1 C2_1 C1_1 115.0(6) . . ?
C3_1 C2_1 C1_1 109.8(5) . . ?
C2_1 C3_1 C4_1 111.49(16) . . ?
C5_1 C4_1 C3_1 110.50(17) . . ?
C4_1 C5_1 C6_1 112.67(17) . . ?
C5_1 C6_1 C7_1 110.73(17) . . ?
C2_1 C7_1 C6_1 112.11(17) . . ?
C2_2 C1_2 P1A 122.7(4) . . ?
C7_2 C2_2 C3_2 110.44(16) . . ?
C7_2 C2_2 C1_2 112.2(4) . . ?
C3_2 C2_2 C1_2 110.0(3) . . ?
C2_2 C3_2 C4_2 111.59(16) . . ?
C5_2 C4_2 C3_2 110.52(17) . . ?
C4_2 C5_2 C6_2 112.62(17) . . ?
C5_2 C6_2 C7_2 110.67(17) . . ?
C2_2 C7_2 C6_2 112.11(17) . . ?
C2_3 C1_3 P2A 118.1(12) . . ?
C7_3 C2_3 C1_3 115.4(8) . . ?
C7_3 C2_3 C3_3 110.40(16) . . ?
C1_3 C2_3 C3_3 109.4(9) . . ?
C2_3 C3_3 C4_3 111.52(16) . . ?
C5_3 C4_3 C3_3 110.50(17) . . ?
C4_3 C5_3 C6_3 112.66(17) . . ?
C5_3 C6_3 C7_3 110.71(17) . . ?
C2_3 C7_3 C6_3 112.09(17) . . ?
C2_4 C1_4 P2A 123.6(4) . . ?
C7_4 C2_4 C3_4 110.43(16) . . ?
C7_4 C2_4 C1_4 111.0(4) . . ?
C3_4 C2_4 C1_4 112.1(4) . . ?
C2_4 C3_4 C4_4 111.56(16) . . ?
C5_4 C4_4 C3_4 110.53(17) . . ?
C4_4 C5_4 C6_4 112.67(17) . . ?
C5_4 C6_4 C7_4 110.71(17) . . ?
C2_4 C7_4 C6_4 112.12(17) . . ?
C2_5 C1_5 P3A 125.3(9) . . ?
C1_5 C2_5 C7_5 117.9(6) . . ?
C1_5 C2_5 C3_5 108.7(6) . . ?
C7_5 C2_5 C3_5 110.48(16) . . ?
C2_5 C3_5 C4_5 111.57(16) . . ?
C5_5 C4_5 C3_5 110.53(17) . . ?
C4_5 C5_5 C6_5 112.70(17) . . ?
C5_5 C6_5 C7_5 110.77(17) . . ?
C2_5 C7_5 C6_5 112.20(17) . . ?
C2_6 C1_6 P3A 122.2(4) . . ?
C7_6 C2_6 C3_6 110.43(16) . . ?
C7_6 C2_6 C1_6 111.7(4) . . ?
C3_6 C2_6 C1_6 109.9(3) . . ?
C2_6 C3_6 C4_6 111.51(16) . . ?
C5_6 C4_6 C3_6 110.49(17) . . ?
C4_6 C5_6 C6_6 112.68(17) . . ?
C5_6 C6_6 C7_6 110.76(17) . . ?
C2_6 C7_6 C6_6 112.17(17) . . ?
C2_11 C1_11 P1B 120.3(9) . . ?
C7_11 C2_11 C1_11 111.0(9) . . ?
C7_11 C2_11 C3_11 110.42(16) . . ?
C1_11 C2_11 C3_11 112.9(9) . . ?
C2_11 C3_11 C4_11 111.54(16) . . ?
C5_11 C4_11 C3_11 110.53(18) . . ?
C4_11 C5_11 C6_11 112.68(17) . . ?
C5_11 C6_11 C7_11 110.71(17) . . ?
C2_11 C7_11 C6_11 112.10(17) . . ?
C2_21 C1_21 P1B 118(2) . . ?
C1_21 C2_21 C7_21 109.6(18) . . ?
C1_21 C2_21 C3_21 116.1(18) . . ?
C7_21 C2_21 C3_21 110.40(16) . . ?
C2_21 C3_21 C4_21 111.50(16) . . ?
C5_21 C4_21 C3_21 110.49(17) . . ?
C4_21 C5_21 C6_21 112.67(17) . . ?
C5_21 C6_21 C7_21 110.73(17) . . ?
C2_21 C7_21 C6_21 112.12(17) . . ?
C2_31 C1_31 P2B 125.0(10) . . ?
C7_31 C2_31 C3_31 110.43(16) . . ?
C7_31 C2_31 C1_31 113.4(9) . . ?
C3_31 C2_31 C1_31 112.5(9) . . ?
C2_31 C3_31 C4_31 111.55(16) . . ?
C5_31 C4_31 C3_31 110.52(17) . . ?
C4_31 C5_31 C6_31 112.67(17) . . ?
C5_31 C6_31 C7_31 110.71(17) . . ?
C2_31 C7_31 C6_31 112.12(17) . . ?
C2_41 C1_41 P2B 129(3) . . ?
C7_41 C2_41 C3_41 110.41(16) . . ?
C7_41 C2_41 C1_41 110.3(15) . . ?
C3_41 C2_41 C1_41 112.5(17) . . ?
C2_41 C3_41 C4_41 111.53(16) . . ?
C5_41 C4_41 C3_41 110.51(17) . . ?
C4_41 C5_41 C6_41 112.66(17) . . ?
C5_41 C6_41 C7_41 110.71(17) . . ?
C2_41 C7_41 C6_41 112.11(17) . . ?
C2_51 C1_51 P3B 120.8(11) . . ?
C7_51 C2_51 C3_51 110.42(16) . . ?
C7_51 C2_51 C1_51 112.3(10) . . ?
C3_51 C2_51 C1_51 110.8(10) . . ?
C2_51 C3_51 C4_51 111.53(16) . . ?
C5_51 C4_51 C3_51 110.51(18) . . ?
C4_51 C5_51 C6_51 112.67(17) . . ?
C5_51 C6_51 C7_51 110.72(17) . . ?
C2_51 C7_51 C6_51 112.12(17) . . ?
C2_61 C1_61 P3B 122(2) . . ?
C7_61 C2_61 C3_61 110.45(16) . . ?
C7_61 C2_61 C1_61 110.2(14) . . ?
C3_61 C2_61 C1_61 110.9(13) . . ?
C2_61 C3_61 C4_61 111.57(16) . . ?
C5_61 C4_61 C3_61 110.54(18) . . ?
C4_61 C5_61 C6_61 112.69(17) . . ?
C5_61 C6_61 C7_61 110.75(17) . . ?
C2_61 C7_61 C6_61 112.15(17) . . ?
C53 C52 C54 120.2(4) . 3_656 ?
C53 C52 Fe 87.3(3) . . ?
C54 C52 Fe 69.2(3) 3_656 . ?
C52 C53 C54 120.3(4) . . ?
C52 C53 Fe 86.9(3) . 3_656 ?
C54 C53 Fe 69.1(3) . 3_656 ?
C53 C54 C52 118.2(4) . 3_656 ?
C53 C54 Fe 74.2(3) . 3_656 ?
C52 C54 Fe 73.1(3) 3_656 3_656 ?
C2_7 C1_7 C6_7 120.0 . . ?
C2_7 C1_7 C7_7 120.0 . . ?
C6_7 C1_7 C7_7 120.0 . . ?
C1_7 C2_7 C3_7 120.0 . . ?
C2_7 C3_7 C4_7 120.0 . . ?
C5_7 C4_7 C3_7 120.0 . . ?
C4_7 C5_7 C6_7 120.0 . . ?
C5_7 C6_7 C1_7 120.0 . . ?
C2_71 C1_71 C6_71 120.0 . . ?
C2_71 C1_71 C7_71 120.0 . . ?
C6_71 C1_71 C7_71 120.0 . . ?
C3_71 C2_71 C1_71 120.0 . . ?
C4_71 C3_71 C2_71 120.0 . . ?
C3_71 C4_71 C5_71 120.0 . . ?
C6_71 C5_71 C4_71 120.0 . . ?
C5_71 C6_71 C1_71 120.0 . . ?
C2_8 C1_8 C6_8 120.0 . . ?
C2_8 C1_8 C7_8 120.0 . . ?
C6_8 C1_8 C7_8 120.0 . . ?
C1_8 C2_8 C3_8 120.0 . . ?
C2_8 C3_8 C4_8 120.0 . . ?
C5_8 C4_8 C3_8 120.0 . . ?
C4_8 C5_8 C6_8 120.0 . . ?
C5_8 C6_8 C1_8 120.0 . . ?

loop_
_geom_bond_atom_site_label_1
_geom_bond_atom_site_label_2
_geom_bond_distance
_geom_bond_site_symmetry_2
_geom_bond_publ_flag
Fe P3B 2.167(4) . yes
Fe C54 2.169(5) 3_656 yes
Fe C52 2.219(5) . yes
Fe P2A 2.2306(16) . yes
Fe C53 2.234(5) 3_656 yes
Fe P1A 2.2343(16) . yes
Fe P2B 2.247(4) . yes
Fe P3A 2.2679(16) . yes
Fe P1B 2.348(4) . yes
P1A C1_1 1.850(12) . ?
P1A C1_2 1.866(6) . ?
P1A C7 1.867(4) . ?
P2A C1_3 1.850(18) . ?
P2A C1_4 1.857(6) . ?
P2A C8 1.860(4) . ?
P3A C1_6 1.845(6) . ?
P3A C1_5 1.866(13) . ?
P3A C9 1.867(4) . ?
P1B C1_21 1.83(3) . ?
P1B C1_11 1.890(14) . ?
P1B C7 1.902(5) . ?
P2B C1_41 1.81(4) . ?
P2B C1_31 1.847(16) . ?
P2B C8 1.998(5) . ?
P3B C1_61 1.71(3) . ?
P3B C1_51 1.793(15) . ?
P3B C9 1.938(5) . ?
B1 C1 1.630(6) . ?
B1 C8 1.631(6) . ?
B1 C7 1.632(6) . ?
B1 C9 1.640(6) . ?
C1 C2 1.351(5) . ?
C1 C6 1.364(6) . ?
C2 C3 1.390(6) . ?
C3 C4 1.333(6) . ?
C4 C5 1.366(7) . ?
C5 C6 1.374(7) . ?
C1_1 C2_1 1.733(14) . ?
C2_1 C7_1 1.510(3) . ?
C2_1 C3_1 1.525(3) . ?
C3_1 C4_1 1.538(3) . ?
C4_1 C5_1 1.503(3) . ?
C5_1 C6_1 1.513(3) . ?
C6_1 C7_1 1.531(3) . ?
C1_2 C2_2 1.537(6) . ?
C2_2 C7_2 1.510(3) . ?
C2_2 C3_2 1.524(3) . ?
C3_2 C4_2 1.538(3) . ?
C4_2 C5_2 1.503(3) . ?
C5_2 C6_2 1.514(3) . ?
C6_2 C7_2 1.531(3) . ?
C1_3 C2_3 1.523(19) . ?
C2_3 C7_3 1.510(3) . ?
C2_3 C3_3 1.524(3) . ?
C3_3 C4_3 1.538(3) . ?
C4_3 C5_3 1.503(3) . ?
C5_3 C6_3 1.513(3) . ?
C6_3 C7_3 1.531(3) . ?
C1_4 C2_4 1.536(7) . ?
C2_4 C7_4 1.510(3) . ?
C2_4 C3_4 1.524(3) . ?
C3_4 C4_4 1.538(3) . ?
C4_4 C5_4 1.503(3) . ?
C5_4 C6_4 1.513(3) . ?
C6_4 C7_4 1.531(3) . ?
C1_5 C2_5 1.488(14) . ?
C2_5 C7_5 1.509(3) . ?
C2_5 C3_5 1.524(3) . ?
C3_5 C4_5 1.538(3) . ?
C4_5 C5_5 1.502(3) . ?
C5_5 C6_5 1.513(3) . ?
C6_5 C7_5 1.531(3) . ?
C1_6 C2_6 1.562(6) . ?
C2_6 C7_6 1.510(3) . ?
C2_6 C3_6 1.524(3) . ?
C3_6 C4_6 1.538(3) . ?
C4_6 C5_6 1.503(3) . ?
C5_6 C6_6 1.513(3) . ?
C6_6 C7_6 1.531(3) . ?
C1_11 C2_11 1.515(15) . ?
C2_11 C7_11 1.510(3) . ?
C2_11 C3_11 1.524(3) . ?
C3_11 C4_11 1.538(3) . ?
C4_11 C5_11 1.503(3) . ?
C5_11 C6_11 1.513(3) . ?
C6_11 C7_11 1.531(3) . ?
C1_21 C2_21 1.20(3) . ?
C2_21 C7_21 1.510(3) . ?
C2_21 C3_21 1.524(3) . ?
C3_21 C4_21 1.538(3) . ?
C4_21 C5_21 1.503(3) . ?
C5_21 C6_21 1.513(3) . ?
C6_21 C7_21 1.531(3) . ?
C1_31 C2_31 1.561(17) . ?
C2_31 C7_31 1.510(3) . ?
C2_31 C3_31 1.524(3) . ?
C3_31 C4_31 1.538(3) . ?
C4_31 C5_31 1.503(3) . ?
C5_31 C6_31 1.513(3) . ?
C6_31 C7_31 1.531(3) . ?
C1_41 C2_41 1.64(4) . ?
C2_41 C7_41 1.510(3) . ?
C2_41 C3_41 1.524(3) . ?
C3_41 C4_41 1.538(3) . ?
C4_41 C5_41 1.503(3) . ?
C5_41 C6_41 1.513(3) . ?
C6_41 C7_41 1.531(3) . ?
C1_51 C2_51 1.561(19) . ?
C2_51 C7_51 1.510(3) . ?
C2_51 C3_51 1.524(3) . ?
C3_51 C4_51 1.538(3) . ?
C4_51 C5_51 1.503(3) . ?
C5_51 C6_51 1.513(3) . ?
C6_51 C7_51 1.531(3) . ?
C1_61 C2_61 1.70(3) . ?
C2_61 C7_61 1.510(3) . ?
C2_61 C3_61 1.524(3) . ?
C3_61 C4_61 1.538(3) . ?
C4_61 C5_61 1.503(3) . ?
C5_61 C6_61 1.513(3) . ?
C6_61 C7_61 1.531(3) . ?
C52 C53 1.384(5) . ?
C52 C54 1.420(5) 3_656 ?
C53 C54 1.385(5) . ?
C53 Fe 2.234(5) 3_656 ?
C54 C52 1.420(5) 3_656 ?
C54 Fe 2.169(5) 3_656 ?
C1_7 C2_7 1.3900 . ?
C1_7 C6_7 1.3900 . ?
C1_7 C7_7 1.422(6) . ?
C2_7 C3_7 1.3900 . ?
C3_7 C4_7 1.3900 . ?
C4_7 C5_7 1.3900 . ?
C5_7 C6_7 1.3900 . ?
C1_71 C2_71 1.3900 . ?
C1_71 C6_71 1.3900 . ?
C1_71 C7_71 1.422(6) . ?
C2_71 C3_71 1.3900 . ?
C3_71 C4_71 1.3900 . ?
C4_71 C5_71 1.3900 . ?
C5_71 C6_71 1.3900 . ?
C1_8 C2_8 1.3900 . ?
C1_8 C6_8 1.3900 . ?
C1_8 C7_8 1.423(6) . ?
C2_8 C3_8 1.3900 . ?
C3_8 C4_8 1.3900 . ?
C4_8 C5_8 1.3900 . ?
C5_8 C6_8 1.3900 . ?
